data_7700017
loop_
_publ_author_name
'Chen, Yilin'
'Jiang, Wenjun'
'Li, Bin'
'Fu, Gang'
'Chen, Shimin'
'Zhu, Hongping'

_publ_section_title
;
 Reaction of an N/Al FLP-based aluminum hydride toward alkynes:
 deprotonated alumination versus hydroalumination with regioselective
 cis-addition character.
;
_journal_issue 25
_journal_name_full 'Dalton transactions (Cambridge, England : 2003)'
_journal_page_first 9152
_journal_page_last 9160
_journal_paper_doi 10.1039/c9dt00903e
_journal_volume 48
_journal_year 2019
_chemical_formula_sum 'C27 H28 Al N S2'
_chemical_formula_weight 457.60
_space_group_crystal_system orthorhombic
_space_group_IT_number 33
_space_group_name_Hall 'P 2c -2n'
_space_group_name_H-M_alt 'P n a 21'
_symmetry_space_group_name_Hall 'P 2c -2n'
_symmetry_space_group_name_H-M 'P n a 21'
_atom_sites_solution_hydrogens geom
_atom_sites_solution_primary direct
_atom_sites_solution_secondary difmap
_audit_creation_method SHELXL-2014/7
_audit_update_record
;
2019-05-13 deposited with the CCDC.    2019-05-14 downloaded from the CCDC.
;
_cell_angle_alpha 90
_cell_angle_beta 90
_cell_angle_gamma 90
_cell_formula_units_Z 4
_cell_length_a 24.0988(9)
_cell_length_b 8.7010(3)
_cell_length_c 11.4918(5)
_cell_measurement_reflns_used 1949
_cell_measurement_temperature 173(2)
_cell_measurement_theta_max 27.0970
_cell_measurement_theta_min 2.5020
_cell_volume 2409.64(16)
_computing_cell_refinement 'CrysAlisPro 1.171.38.43 (Rigaku Oxford Diffraction, 2015)'
_computing_data_collection 'CrysAlisPro 1.171.38.43 (Rigaku Oxford Diffraction, 2015)'
_computing_data_reduction 'CrysAlisPro 1.171.38.43 (Rigaku Oxford Diffraction, 2015)'
_computing_molecular_graphics 'Bruker SHELXTL'
_computing_publication_material 'Bruker SHELXTL'
_computing_structure_refinement 'SHELXL-2014/7 (Sheldrick, 2014)'
_computing_structure_solution 'SHELXS-97 (Sheldrick, 1990)'
_diffrn_ambient_temperature 173(2)
_diffrn_detector_area_resol_mean 16.1903
_diffrn_measured_fraction_theta_full 0.998
_diffrn_measured_fraction_theta_max 0.998
_diffrn_measurement_device_type 'Xcalibur, Sapphire 3, Gemini ultra'
_diffrn_measurement_method 'phi and omega scans'
_diffrn_radiation_type MoK\a
_diffrn_radiation_wavelength 0.71073
_diffrn_reflns_av_R_equivalents 0.0285
_diffrn_reflns_av_unetI/netI 0.0520
_diffrn_reflns_Laue_measured_fraction_full 0.998
_diffrn_reflns_Laue_measured_fraction_max 0.998
_diffrn_reflns_limit_h_max 30
_diffrn_reflns_limit_h_min -29
_diffrn_reflns_limit_k_max 5
_diffrn_reflns_limit_k_min -11
_diffrn_reflns_limit_l_max 14
_diffrn_reflns_limit_l_min -14
_diffrn_reflns_number 7072
_diffrn_reflns_point_group_measured_fraction_full 0.891
_diffrn_reflns_point_group_measured_fraction_max 0.882
_diffrn_reflns_theta_full 25.242
_diffrn_reflns_theta_max 26.998
_diffrn_reflns_theta_min 2.449
_diffrn_source 'Enhance (Mo) X-ray Source'
_exptl_absorpt_coefficient_mu 0.272
_exptl_absorpt_correction_T_max 0.9475
_exptl_absorpt_correction_T_min 0.8989
_exptl_absorpt_correction_type multi-scan
_exptl_absorpt_process_details
'CrysAlisPro 1.171.38.43 (Rigaku Oxford Diffraction, 2015) Empirical absorption correction using spherical harmonics, implemented in SCALE3 ABSPACK scaling algorithm.empirical'
_exptl_crystal_colour 'light yellow'
_exptl_crystal_density_diffrn 1.261
_exptl_crystal_density_meas ?
_exptl_crystal_density_method 'not measured'
_exptl_crystal_description rectangular
_exptl_crystal_F_000 968
_exptl_crystal_size_max 0.400
_exptl_crystal_size_mid 0.200
_exptl_crystal_size_min 0.200
_refine_diff_density_max 0.214
_refine_diff_density_min -0.370
_refine_diff_density_rms 0.046
_refine_ls_abs_structure_details
;
 Flack x determined using 1423 quotients [(I+)-(I-)]/[(I+)+(I-)]
 (Parsons, Flack and Wagner, Acta Cryst. B69 (2013) 249-259).
;
_refine_ls_abs_structure_Flack 0.08(6)
_refine_ls_extinction_method none
_refine_ls_goodness_of_fit_ref 1.036
_refine_ls_hydrogen_treatment constr.
_refine_ls_matrix_type full
_refine_ls_number_parameters 330
_refine_ls_number_reflns 4642
_refine_ls_number_restraints 291
_refine_ls_restrained_S_all 1.019
_refine_ls_R_factor_all 0.0548
_refine_ls_R_factor_gt 0.0457
_refine_ls_shift/su_max 0.000
_refine_ls_shift/su_mean 0.000
_refine_ls_structure_factor_coef Fsqd
_refine_ls_weighting_details 'w=1/[\s^2^(Fo^2^)+(0.0488P)^2^+0.5322P] where P=(Fo^2^+2Fc^2^)/3'
_refine_ls_weighting_scheme calc
_refine_ls_wR_factor_gt 0.1027
_refine_ls_wR_factor_ref 0.1081
_reflns_Friedel_coverage 0.682
_reflns_Friedel_fraction_full 0.772
_reflns_Friedel_fraction_max 0.754
_reflns_number_gt 4115
_reflns_number_total 4642
_reflns_threshold_expression 'I > 2\s(I)'
_cod_data_source_file c9dt00903e2.cif
_cod_data_source_block cyl-171129
_cod_depositor_comments
;
The following automatic conversions were performed:

'_exptl_crystal_density_meas' value 'not measured' was changed to '?'
- the value is perceived as not measured.

Automatic conversion script
Id: cif_fix_values 4973 2017-02-22 13:04:09Z antanas 

 Adding full bibliography for 7700016--7700019.cif.
;
_cod_database_code 7700017
_shelx_shelxl_version_number 2014/7
_shelx_space_group_comment
;
The symmetry employed for this shelxl refinement is uniquely defined
by the following loop, which should always be used as a source of
symmetry information in preference to the above space-group names.
They are only intended as comments.
;
_shelx_estimated_absorpt_t_min 0.899
_shelx_estimated_absorpt_t_max 0.948

loop_
_space_group_symop_operation_xyz
'x, y, z'
'-x, -y, z+1/2'
'x+1/2, -y+1/2, z'
'-x+1/2, y+1/2, z+1/2'

loop_
_atom_site_label
_atom_site_type_symbol
_atom_site_fract_x
_atom_site_fract_y
_atom_site_fract_z
_atom_site_U_iso_or_equiv
_atom_site_adp_type
_atom_site_occupancy
_atom_site_site_symmetry_order
_atom_site_calc_flag
_atom_site_refinement_flags_posn
_atom_site_refinement_flags_adp
_atom_site_refinement_flags_occupancy
_atom_site_disorder_assembly
_atom_site_disorder_group
Al1 Al 0.16142(4) 0.12637(11) 0.89243(10) 0.0235(2) Uani 1 1 d . . . . .
N1 N 0.19146(11) -0.0857(3) 0.8311(2) 0.0205(6) Uani 1 1 d . . . . .
C1 C 0.10866(14) 0.2321(4) 0.7944(3) 0.0277(8) Uani 1 1 d . . . . .
C2 C 0.08216(15) 0.3168(4) 0.7317(4) 0.0308(8) Uani 1 1 d . . . . .
C3 C 0.05461(15) 0.4170(4) 0.6534(4) 0.0319(8) Uani 1 1 d . . . . .
C4 C 0.07593(16) 0.4775(4) 0.5482(3) 0.0286(8) Uani 1 1 d . . . . .
H4A H 0.1118 0.4565 0.5177 0.034 Uiso 1 1 calc R U . . .
C5 C 0.0355(2) 0.5753(5) 0.4945(4) 0.0481(11) Uani 1 1 d . . . . .
H5A H 0.0419 0.6277 0.4232 0.058 Uiso 1 1 calc R U . . .
C6 C -0.0115(2) 0.5862(7) 0.5525(6) 0.0711(18) Uani 1 1 d . . . . .
H6A H -0.0423 0.6455 0.5273 0.085 Uiso 1 1 calc R U . . .
S1 S -0.01078(6) 0.4828(2) 0.67682(18) 0.0939(7) Uani 1 1 d . . . . .
C7 C 0.13172(17) 0.1204(4) 1.0494(3) 0.0337(8) Uani 1 1 d . . . . .
C8 C 0.10939(16) 0.1063(4) 1.1425(4) 0.0339(9) Uani 1 1 d . . . . .
C9 C 0.0799(10) 0.077(3) 1.2530(19) 0.027(2) Uani 0.670(6) 1 d . U P A 2
C10 C 0.0967(9) 0.1284(16) 1.3636(19) 0.050(3) Uani 0.670(6) 1 d . U P A 2
H10A H 0.1295 0.1844 1.3817 0.060 Uiso 0.670(6) 1 calc R U P A 2
C11 C 0.0537(4) 0.0783(16) 1.4452(14) 0.039(2) Uani 0.670(6) 1 d . U P A 2
H11A H 0.0516 0.1085 1.5245 0.047 Uiso 0.670(6) 1 calc R U P A 2
C12 C 0.0154(8) -0.023(2) 1.3885(15) 0.035(3) Uani 0.670(6) 1 d . U P A 2
H12A H -0.0148 -0.0699 1.4276 0.042 Uiso 0.670(6) 1 calc R U P A 2
S2 S 0.02809(12) -0.0481(3) 1.2544(3) 0.0366(6) Uani 0.670(6) 1 d . U P A 2
C9A C 0.083(2) 0.082(7) 1.242(4) 0.037(4) Uani 0.330(6) 1 d . U P A 1
C10A C 0.0347(13) -0.012(3) 1.247(3) 0.046(4) Uani 0.330(6) 1 d . U P A 1
H10B H 0.0160 -0.0648 1.1859 0.056 Uiso 0.330(6) 1 calc R U P A 1
C11A C 0.0400(11) 0.103(4) 1.440(3) 0.043(4) Uani 0.330(6) 1 d . U P A 1
H11B H 0.0285 0.1488 1.5108 0.052 Uiso 0.330(6) 1 calc R U P A 1
C12A C 0.019(2) -0.004(5) 1.405(3) 0.037(4) Uani 0.330(6) 1 d . U P A 1
H12B H -0.0031 -0.0747 1.4482 0.045 Uiso 0.330(6) 1 calc R U P A 1
S2A S 0.0908(5) 0.1758(9) 1.3646(10) 0.061(2) Uani 0.330(6) 1 d . U P A 1
C13 C 0.24017(14) 0.1481(4) 0.8578(3) 0.0230(7) Uani 1 1 d . . . . .
C14 C 0.28681(15) 0.2430(4) 0.8520(3) 0.0290(8) Uani 1 1 d . . . . .
H14A H 0.2843 0.3474 0.8758 0.035 Uiso 1 1 calc R U . . .
C15 C 0.33674(15) 0.1854(5) 0.8116(4) 0.0363(9) Uani 1 1 d . . . . .
H15A H 0.3685 0.2501 0.8090 0.044 Uiso 1 1 calc R U . . .
C16 C 0.34083(15) 0.0351(5) 0.7752(4) 0.0370(9) Uani 1 1 d . . . . .
H16A H 0.3753 -0.0023 0.7470 0.044 Uiso 1 1 calc R U . . .
C17 C 0.29548(14) -0.0627(4) 0.7788(4) 0.0328(8) Uani 1 1 d . . . . .
H17A H 0.2983 -0.1664 0.7537 0.039 Uiso 1 1 calc R U . . .
C18 C 0.24551(14) -0.0035(4) 0.8207(3) 0.0225(7) Uani 1 1 d . . . . .
C19 C 0.16881(15) -0.1370(4) 0.7105(3) 0.0244(7) Uani 1 1 d . . . . .
C20 C 0.19629(16) -0.2881(4) 0.6697(3) 0.0311(8) Uani 1 1 d . . . . .
H20A H 0.1775 -0.3239 0.5981 0.037 Uiso 1 1 calc R U . . .
H20B H 0.2355 -0.2672 0.6499 0.037 Uiso 1 1 calc R U . . .
C21 C 0.19421(18) -0.4151(4) 0.7595(4) 0.0363(9) Uani 1 1 d . . . . .
H21A H 0.2142 -0.5064 0.7298 0.044 Uiso 1 1 calc R U . . .
H21B H 0.1551 -0.4449 0.7736 0.044 Uiso 1 1 calc R U . . .
C22 C 0.22042(17) -0.3625(4) 0.8727(4) 0.0333(9) Uani 1 1 d . . . . .
H22A H 0.2604 -0.3432 0.8592 0.040 Uiso 1 1 calc R U . . .
H22B H 0.2173 -0.4464 0.9305 0.040 Uiso 1 1 calc R U . . .
C23 C 0.19400(15) -0.2167(4) 0.9236(3) 0.0257(8) Uani 1 1 d . . . . .
C24 C 0.10563(15) -0.1561(4) 0.7160(3) 0.0324(8) Uani 1 1 d . . . . .
H24A H 0.0892 -0.0665 0.7546 0.049 Uiso 1 1 calc R U . . .
H24B H 0.0965 -0.2491 0.7601 0.049 Uiso 1 1 calc R U . . .
H24C H 0.0907 -0.1648 0.6369 0.049 Uiso 1 1 calc R U . . .
C25 C 0.18196(16) -0.0136(4) 0.6200(3) 0.0304(8) Uani 1 1 d . . . . .
H25A H 0.1660 0.0847 0.6449 0.046 Uiso 1 1 calc R U . . .
H25B H 0.1660 -0.0432 0.5448 0.046 Uiso 1 1 calc R U . . .
H25C H 0.2223 -0.0030 0.6123 0.046 Uiso 1 1 calc R U . . .
C26 C 0.22908(17) -0.1639(4) 1.0274(3) 0.0329(8) Uani 1 1 d . . . . .
H26A H 0.2290 -0.2438 1.0874 0.049 Uiso 1 1 calc R U . . .
H26B H 0.2135 -0.0688 1.0593 0.049 Uiso 1 1 calc R U . . .
H26C H 0.2673 -0.1452 1.0016 0.049 Uiso 1 1 calc R U . . .
C27 C 0.13536(17) -0.2537(4) 0.9690(3) 0.0334(9) Uani 1 1 d . . . . .
H27A H 0.1382 -0.3139 1.0409 0.050 Uiso 1 1 calc R U . . .
H27B H 0.1151 -0.3131 0.9103 0.050 Uiso 1 1 calc R U . . .
H27C H 0.1155 -0.1578 0.9848 0.050 Uiso 1 1 calc R U . . .

loop_
_atom_site_aniso_label
_atom_site_aniso_U_11
_atom_site_aniso_U_22
_atom_site_aniso_U_33
_atom_site_aniso_U_23
_atom_site_aniso_U_13
_atom_site_aniso_U_12
Al1 0.0230(5) 0.0244(5) 0.0232(5) 0.0003(5) 0.0021(4) 0.0036(4)
N1 0.0214(13) 0.0212(12) 0.0189(14) 0.0004(11) -0.0007(11) 0.0005(11)
C1 0.0235(16) 0.0273(17) 0.0321(19) 0.0012(15) 0.0033(15) 0.0033(15)
C2 0.0242(16) 0.0290(16) 0.039(2) 0.0016(17) 0.0034(16) -0.0007(15)
C3 0.0265(18) 0.0291(18) 0.040(2) 0.0030(17) -0.0044(17) 0.0047(15)
C4 0.036(2) 0.0262(16) 0.0239(18) 0.0004(15) -0.0013(16) 0.0070(16)
C5 0.064(3) 0.045(2) 0.035(2) 0.006(2) -0.008(2) 0.004(2)
C6 0.047(3) 0.078(4) 0.089(4) 0.044(4) -0.003(3) 0.028(3)
S1 0.0461(7) 0.1285(14) 0.1070(14) 0.0756(12) 0.0323(8) 0.0434(9)
C7 0.039(2) 0.0357(19) 0.027(2) -0.0009(17) 0.0055(17) 0.0088(18)
C8 0.037(2) 0.0325(19) 0.032(2) 0.0003(17) 0.0057(18) 0.0074(17)
C9 0.031(4) 0.028(4) 0.023(5) 0.007(3) 0.008(4) 0.010(3)
C10 0.060(5) 0.054(7) 0.036(5) 0.001(5) 0.010(4) -0.009(6)
C11 0.041(5) 0.050(5) 0.027(3) 0.003(4) 0.001(4) 0.002(4)
C12 0.028(4) 0.036(5) 0.040(6) 0.010(5) 0.000(4) -0.004(3)
S2 0.0274(10) 0.0435(13) 0.0391(12) 0.0000(12) 0.0040(9) -0.0085(9)
C9A 0.042(8) 0.041(8) 0.028(7) -0.008(7) 0.007(6) -0.005(7)
C10A 0.054(8) 0.057(9) 0.029(6) 0.006(7) 0.003(7) -0.012(6)
C11A 0.051(8) 0.045(8) 0.033(6) -0.001(6) 0.008(7) -0.006(7)
C12A 0.044(8) 0.047(8) 0.022(7) -0.004(6) 0.010(6) 0.002(6)
S2A 0.082(4) 0.064(4) 0.036(3) -0.012(3) 0.022(3) -0.024(4)
C13 0.0233(16) 0.0260(15) 0.0196(16) 0.0020(13) -0.0045(13) 0.0009(14)
C14 0.0341(19) 0.0275(17) 0.0255(18) 0.0027(15) -0.0090(15) -0.0026(16)
C15 0.0258(18) 0.045(2) 0.038(2) 0.0117(19) -0.0032(17) -0.0108(18)
C16 0.0191(16) 0.050(2) 0.041(2) 0.008(2) 0.0026(16) 0.0027(17)
C17 0.0273(18) 0.0322(18) 0.039(2) 0.0021(17) 0.0033(17) 0.0043(16)
C18 0.0207(16) 0.0255(15) 0.0214(17) 0.0019(14) -0.0015(13) 0.0024(14)
C19 0.0304(17) 0.0238(16) 0.0191(17) -0.0003(14) -0.0035(14) -0.0012(15)
C20 0.0356(19) 0.0314(18) 0.0263(19) -0.0065(15) 0.0002(16) 0.0025(17)
C21 0.048(2) 0.0225(16) 0.039(2) -0.0063(17) -0.0002(19) 0.0035(17)
C22 0.045(2) 0.0225(15) 0.032(2) 0.0039(15) -0.0012(18) 0.0041(16)
C23 0.0337(19) 0.0224(16) 0.0209(18) 0.0051(13) -0.0003(14) -0.0006(15)
C24 0.0309(18) 0.0353(19) 0.031(2) -0.0013(17) -0.0059(16) -0.0067(17)
C25 0.0369(19) 0.0323(18) 0.0220(18) 0.0012(15) -0.0005(16) 0.0006(17)
C26 0.041(2) 0.0336(18) 0.0243(19) 0.0053(16) -0.0063(16) 0.0061(17)
C27 0.040(2) 0.0322(18) 0.028(2) 0.0052(16) 0.0062(16) -0.0043(17)

loop_
_atom_type_symbol
_atom_type_description
_atom_type_scat_dispersion_real
_atom_type_scat_dispersion_imag
_atom_type_scat_source
C C 0.0033 0.0016 'International Tables Vol C Tables 4.2.6.8 and 6.1.1.4'
H H 0.0000 0.0000 'International Tables Vol C Tables 4.2.6.8 and 6.1.1.4'
N N 0.0061 0.0033 'International Tables Vol C Tables 4.2.6.8 and 6.1.1.4'
Al Al 0.0645 0.0514 'International Tables Vol C Tables 4.2.6.8 and 6.1.1.4'
S S 0.1246 0.1234 'International Tables Vol C Tables 4.2.6.8 and 6.1.1.4'

loop_
_geom_angle_atom_site_label_1
_geom_angle_atom_site_label_2
_geom_angle_atom_site_label_3
_geom_angle
C1 Al1 C7 108.18(16)
C1 Al1 C13 118.40(15)
C7 Al1 C13 123.47(17)
C1 Al1 N1 116.69(15)
C7 Al1 N1 114.49(14)
C13 Al1 N1 71.42(13)
C18 N1 C19 111.9(3)
C18 N1 C23 111.8(3)
C19 N1 C23 114.3(2)
C18 N1 Al1 84.66(18)
C19 N1 Al1 115.43(19)
C23 N1 Al1 115.2(2)
C2 C1 Al1 169.3(3)
C1 C2 C3 175.9(4)
C4 C3 C2 126.9(3)
C4 C3 S1 110.3(3)
C2 C3 S1 122.8(3)
C3 C4 C5 110.0(4)
C3 C4 H4A 125.0
C5 C4 H4A 125.0
C6 C5 C4 114.1(4)
C6 C5 H5A 122.9
C4 C5 H5A 122.9
C5 C6 S1 112.4(4)
C5 C6 H6A 123.8
S1 C6 H6A 123.8
C6 S1 C3 93.1(2)
C8 C7 Al1 173.4(4)
C7 C8 C9A 176(3)
C7 C8 C9 175.2(12)
C10 C9 C8 126(2)
C10 C9 S2 114.7(15)
C8 C9 S2 118.9(17)
C9 C10 C11 106.2(17)
C9 C10 H10A 126.9
C11 C10 H10A 126.9
C12 C11 C10 110.4(15)
C12 C11 H11A 124.8
C10 C11 H11A 124.8
C11 C12 S2 113.8(13)
C11 C12 H12A 123.1
S2 C12 H12A 123.1
C12 S2 C9 93.6(10)
C8 C9A C10A 121(4)
C8 C9A S2A 127(4)
C10A C9A S2A 111(3)
C9A C10A C12A 101(3)
C9A C10A H10B 129.7
C12A C10A H10B 129.7
C12A C11A S2A 118(3)
C12A C11A H11B 120.9
S2A C11A H11B 120.9
C11A C12A C10A 106(3)
C11A C12A H12B 126.8
C10A C12A H12B 126.8
C11A S2A C9A 100(2)
C18 C13 C14 118.1(3)
C18 C13 Al1 93.5(2)
C14 C13 Al1 148.3(3)
C15 C14 C13 120.1(3)
C15 C14 H14A 120.0
C13 C14 H14A 120.0
C16 C15 C14 120.6(4)
C16 C15 H15A 119.7
C14 C15 H15A 119.7
C15 C16 C17 121.2(4)
C15 C16 H16A 119.4
C17 C16 H16A 119.4
C16 C17 C18 117.7(4)
C16 C17 H17A 121.1
C18 C17 H17A 121.1
C13 C18 C17 122.3(3)
C13 C18 N1 110.4(3)
C17 C18 N1 127.2(3)
C25 C19 C24 108.1(3)
C25 C19 C20 107.6(3)
C24 C19 C20 110.2(3)
C25 C19 N1 109.4(3)
C24 C19 N1 110.0(3)
C20 C19 N1 111.4(3)
C21 C20 C19 113.6(3)
C21 C20 H20A 108.8
C19 C20 H20A 108.8
C21 C20 H20B 108.8
C19 C20 H20B 108.8
H20A C20 H20B 107.7
C20 C21 C22 110.6(3)
C20 C21 H21A 109.5
C22 C21 H21A 109.5
C20 C21 H21B 109.5
C22 C21 H21B 109.5
H21A C21 H21B 108.1
C21 C22 C23 113.8(3)
C21 C22 H22A 108.8
C23 C22 H22A 108.8
C21 C22 H22B 108.8
C23 C22 H22B 108.8
H22A C22 H22B 107.7
C26 C23 C22 108.4(3)
C26 C23 C27 107.8(3)
C22 C23 C27 109.7(3)
C26 C23 N1 109.4(3)
C22 C23 N1 111.1(3)
C27 C23 N1 110.3(3)
C19 C24 H24A 109.5
C19 C24 H24B 109.5
H24A C24 H24B 109.5
C19 C24 H24C 109.5
H24A C24 H24C 109.5
H24B C24 H24C 109.5
C19 C25 H25A 109.5
C19 C25 H25B 109.5
H25A C25 H25B 109.5
C19 C25 H25C 109.5
H25A C25 H25C 109.5
H25B C25 H25C 109.5
C23 C26 H26A 109.5
C23 C26 H26B 109.5
H26A C26 H26B 109.5
C23 C26 H26C 109.5
H26A C26 H26C 109.5
H26B C26 H26C 109.5
C23 C27 H27A 109.5
C23 C27 H27B 109.5
H27A C27 H27B 109.5
C23 C27 H27C 109.5
H27A C27 H27C 109.5
H27B C27 H27C 109.5

loop_
_geom_bond_atom_site_label_1
_geom_bond_atom_site_label_2
_geom_bond_distance
Al1 C1 1.932(4)
Al1 C7 1.941(4)
Al1 C13 1.948(4)
Al1 N1 2.103(3)
N1 C18 1.491(4)
N1 C19 1.556(4)
N1 C23 1.560(4)
C1 C2 1.213(5)
C2 C3 1.418(5)
C3 C4 1.415(6)
C3 S1 1.698(4)
C4 C5 1.434(6)
C4 H4A 0.9500
C5 C6 1.317(7)
C5 H5A 0.9500
C6 S1 1.688(6)
C6 H6A 0.9500
C7 C8 1.205(5)
C8 C9A 1.33(5)
C8 C9 1.48(2)
C9 C10 1.41(3)
C9 S2 1.66(3)
C10 C11 1.46(3)
C10 H10A 0.9500
C11 C12 1.43(2)
C11 H11A 0.9500
C12 S2 1.587(19)
C12 H12A 0.9500
C9A C10A 1.42(6)
C9A S2A 1.64(6)
C10A C12A 1.86(5)
C10A H10B 0.9500
C11A C12A 1.13(5)
C11A S2A 1.63(3)
C11A H11B 0.9500
C12A H12B 0.9500
C13 C18 1.392(5)
C13 C14 1.396(5)
C14 C15 1.384(6)
C14 H14A 0.9500
C15 C16 1.377(6)
C15 H15A 0.9500
C16 C17 1.385(5)
C16 H16A 0.9500
C17 C18 1.395(5)
C17 H17A 0.9500
C19 C25 1.528(5)
C19 C24 1.533(5)
C19 C20 1.545(5)
C20 C21 1.513(5)
C20 H20A 0.9900
C20 H20B 0.9900
C21 C22 1.516(6)
C21 H21A 0.9900
C21 H21B 0.9900
C22 C23 1.536(5)
C22 H22A 0.9900
C22 H22B 0.9900
C23 C26 1.532(5)
C23 C27 1.541(5)
C24 H24A 0.9800
C24 H24B 0.9800
C24 H24C 0.9800
C25 H25A 0.9800
C25 H25B 0.9800
C25 H25C 0.9800
C26 H26A 0.9800
C26 H26B 0.9800
C26 H26C 0.9800
C27 H27A 0.9800
C27 H27B 0.9800
C27 H27C 0.9800
